data_7120751
loop_
_publ_author_name
'Wang, Yuhuang'
'WU, XINGXING'
'Chi, Yonggui Robin'

_publ_section_title
;
 Synthesis of Indanes via Carbene-Catalyzed Single-Electron-Transfer
 Processes and Cascade Reactions
;
_journal_name_full 'Chem. Commun.'
_journal_paper_doi 10.1039/C7CC07208B
_journal_year 2017
_chemical_formula_sum 'C26 H24 N2 O5'
_chemical_formula_weight 444.47
_space_group_crystal_system monoclinic
_space_group_IT_number 14
_space_group_name_Hall '-P 2ybc'
_space_group_name_H-M_alt 'P 1 21/c 1'
_symmetry_space_group_name_Hall '-P 2ybc'
_symmetry_space_group_name_H-M 'P 1 21/c 1'
_atom_sites_solution_hydrogens geom
_audit_update_record
;
2017-07-04 deposited with the CCDC.
2017-10-09 downloaded from the CCDC.
;
_cell_angle_alpha 90
_cell_angle_beta 109.502(9)
_cell_angle_gamma 90
_cell_formula_units_Z 4
_cell_length_a 13.234(4)
_cell_length_b 11.140(3)
_cell_length_c 15.953(5)
_cell_measurement_reflns_used 4840
_cell_measurement_temperature 103.(2)
_cell_measurement_theta_max 28.9954
_cell_measurement_theta_min 2.2752
_cell_volume 2217.0(11)
_computing_cell_refinement 'SAINT V8.35A (Bruker AXS Inc., 2015)'
_computing_data_collection 'APEX3 (Bruker AXS Inc., 2015)'
_computing_data_reduction 'SAINT V8.35A (Bruker AXS Inc., 2015)'
_computing_molecular_graphics 'XP (Bruker AXS Inc., 2015)'
_computing_publication_material 'APEX3 (Bruker AXS Inc., 2015)'
_computing_structure_refinement 'SHELXL-2014/7 (Sheldrick, 2014)'
_computing_structure_solution 'XT, VERSION 2014/4'
_diffrn_ambient_temperature 103.(2)
_diffrn_detector_area_resol_mean 8.3333
_diffrn_measured_fraction_theta_full 0.995
_diffrn_measured_fraction_theta_max 0.995
_diffrn_measurement_device_type 'CCD area detector'
_diffrn_measurement_method 'phi and omega scans'
_diffrn_radiation_monochromator graphite
_diffrn_radiation_type MoK\a
_diffrn_radiation_wavelength 0.71073
_diffrn_reflns_av_R_equivalents 0.0649
_diffrn_reflns_av_unetI/netI 0.0654
_diffrn_reflns_limit_h_max 18
_diffrn_reflns_limit_h_min -19
_diffrn_reflns_limit_k_max 16
_diffrn_reflns_limit_k_min -16
_diffrn_reflns_limit_l_max 23
_diffrn_reflns_limit_l_min -23
_diffrn_reflns_number 32941
_diffrn_reflns_theta_full 31.15
_diffrn_reflns_theta_max 31.15
_diffrn_reflns_theta_min 2.27
_diffrn_source 'fine-focus sealed tube'
_diffrn_source_type 'Bruker KappaCCD'
_exptl_absorpt_coefficient_mu 0.093
_exptl_absorpt_correction_T_max 0.96
_exptl_absorpt_correction_T_min 0.80
_exptl_absorpt_correction_type multi-scan
_exptl_absorpt_process_details
;
SADABS-2014/5 - Bruker AXS area detector scaling and absorption correction
;
_exptl_crystal_colour colourless
_exptl_crystal_density_diffrn 1.332
_exptl_crystal_density_method 'not measured'
_exptl_crystal_description block
_exptl_crystal_F_000 936
_exptl_crystal_size_max 0.420
_exptl_crystal_size_mid 0.410
_exptl_crystal_size_min 0.400
_refine_diff_density_max 0.475
_refine_diff_density_min -0.269
_refine_ls_extinction_method none
_refine_ls_goodness_of_fit_ref 1.013
_refine_ls_hydrogen_treatment constr
_refine_ls_matrix_type full
_refine_ls_number_parameters 300
_refine_ls_number_reflns 7124
_refine_ls_number_restraints 0
_refine_ls_restrained_S_all 1.013
_refine_ls_R_factor_all 0.1037
_refine_ls_R_factor_gt 0.0537
_refine_ls_shift/su_max 0.000
_refine_ls_shift/su_mean 0.000
_refine_ls_structure_factor_coef Fsqd
_refine_ls_weighting_details 'w=1/[\s^2^(Fo^2^)+(0.0584P)^2^+0.9405P] where P=(Fo^2^+2Fc^2^)/3'
_refine_ls_weighting_scheme calc
_refine_ls_wR_factor_gt 0.1183
_refine_ls_wR_factor_ref 0.1451
_reflns_number_gt 4497
_reflns_number_total 7124
_reflns_threshold_expression 'I > 2\s(I)'
_cod_data_source_file c7cc07208b2.cif
_cod_data_source_block cyg180s
_cod_depositor_comments
;
The following automatic conversions were performed:

'_exptl_absorpt_correction_type' value 'Multi-Scan' changed to
'multi-scan' according to
/home/data/users/saulius/crontab/automatic-downloads/rss-feeds/RSC/lib/dictionaries/cif_core.dic
dictionary named 'cif_core.dic' version 2.4.2 from 2011-04-26.

Automatic conversion script
Id: cif_fix_values 4973 2017-02-22 13:04:09Z antanas 
;
_cod_database_code 7120751

loop_
_space_group_symop_operation_xyz
'x, y, z'
'-x, y+1/2, -z+1/2'
'-x, -y, -z'
'x, -y-1/2, z-1/2'

loop_
_atom_site_type_symbol
_atom_site_label
_atom_site_fract_x
_atom_site_fract_y
_atom_site_fract_z
_atom_site_U_iso_or_equiv
_atom_site_adp_type
_atom_site_calc_flag
_atom_site_refinement_flags_adp
_atom_site_refinement_flags_posn
_atom_site_occupancy
C C1 0.18763(14) 0.42938(15) 0.37307(10) 0.0199(3) Uani d . . 1
H H1 0.1219 0.3864 0.3556 0.024 Uiso calc U R 1
C C2 0.24420(14) 0.44365(15) 0.31458(10) 0.0220(4) Uani d . . 1
H H2 0.2172 0.4101 0.2566 0.026 Uiso calc U R 1
C C3 0.33997(14) 0.50667(15) 0.34029(10) 0.0202(3) Uani d . . 1
H H3 0.3779 0.5158 0.2996 0.024 Uiso calc U R 1
C C4 0.38144(13) 0.55680(14) 0.42488(10) 0.0167(3) Uani d . . 1
H H4 0.4473 0.5996 0.4422 0.02 Uiso calc U R 1
C C5 0.32450(12) 0.54299(13) 0.48344(9) 0.0138(3) Uani d . . 1
C C6 0.22883(12) 0.47909(14) 0.45771(9) 0.0152(3) Uani d . . 1
C C7 0.18077(12) 0.47659(14) 0.53111(10) 0.0154(3) Uani d . . 1
H H7 0.1255 0.5415 0.5181 0.019 Uiso calc U R 1
C C8 0.12535(13) 0.35993(14) 0.54040(10) 0.0179(3) Uani d . . 1
H H8A 0.0748 0.3363 0.4815 0.022 Uiso calc U R 1
H H8B 0.1797 0.2956 0.5609 0.022 Uiso calc U R 1
C C9 0.06469(12) 0.37154(15) 0.60549(10) 0.0184(3) Uani d . . 1
C C10 0.01611(13) 0.26169(15) 0.63013(10) 0.0199(3) Uani d . . 1
C C11 -0.04769(14) 0.27545(18) 0.68393(11) 0.0255(4) Uani d . . 1
H H11 -0.057 0.3526 0.7057 0.031 Uiso calc U R 1
C C12 -0.09720(15) 0.17623(19) 0.70528(12) 0.0320(4) Uani d . . 1
H H12 -0.14 0.1855 0.7423 0.038 Uiso calc U R 1
C C13 -0.08507(16) 0.06390(19) 0.67337(13) 0.0342(5) Uani d . . 1
H H13 -0.1202 -0.0034 0.6878 0.041 Uiso calc U R 1
C C14 -0.02197(16) 0.04941(18) 0.62048(13) 0.0321(4) Uani d . . 1
H H14 -0.0135 -0.0279 0.5986 0.039 Uiso calc U R 1
C C15 0.02910(14) 0.14792(16) 0.59923(12) 0.0250(4) Uani d . . 1
H H15 0.0731 0.1376 0.5634 0.03 Uiso calc U R 1
C C16 0.27555(12) 0.51667(14) 0.61400(9) 0.0146(3) Uani d . . 1
H H16 0.2491 0.5697 0.6528 0.018 Uiso calc U R 1
C C17 0.35433(12) 0.58614(13) 0.57889(9) 0.0130(3) Uani d . . 1
H H17 0.4288 0.5586 0.6123 0.016 Uiso calc U R 1
C C18 0.34824(12) 0.72531(13) 0.59211(9) 0.0144(3) Uani d . . 1
C C19 0.38928(14) 0.75362(15) 0.69213(10) 0.0208(3) Uani d . . 1
H H19A 0.3979 0.8406 0.7008 0.031 Uiso calc U R 1
H H19B 0.4586 0.7141 0.7201 0.031 Uiso calc U R 1
H H19C 0.3376 0.7242 0.7193 0.031 Uiso calc U R 1
C C20 0.23347(13) 0.77172(15) 0.55262(11) 0.0204(3) Uani d . . 1
H H20A 0.1898 0.7384 0.586 0.031 Uiso calc U R 1
H H20B 0.2035 0.747 0.4902 0.031 Uiso calc U R 1
H H20C 0.2334 0.8595 0.5563 0.031 Uiso calc U R 1
C C21 0.42206(12) 0.78315(13) 0.54753(9) 0.0143(3) Uani d . . 1
C C22 0.53269(13) 0.76935(14) 0.58559(10) 0.0181(3) Uani d . . 1
H H22 0.5612 0.7314 0.6419 0.022 Uiso calc U R 1
C C23 0.60180(14) 0.80975(15) 0.54303(12) 0.0224(3) Uani d . . 1
H H23 0.677 0.7992 0.5693 0.027 Uiso calc U R 1
C C24 0.55927(15) 0.86554(14) 0.46173(11) 0.0222(4) Uani d . . 1
C C25 0.45070(15) 0.88431(14) 0.42272(11) 0.0221(4) Uani d . . 1
H H25 0.4231 0.9247 0.3673 0.027 Uiso calc U R 1
C C26 0.38265(14) 0.84294(14) 0.46612(10) 0.0182(3) Uani d . . 1
H H26 0.3076 0.8555 0.44 0.022 Uiso calc U R 1
N N1 0.32854(11) 0.40636(12) 0.66462(9) 0.0185(3) Uani d . . 1
N N2 0.63169(15) 0.90629(13) 0.41537(12) 0.0320(4) Uani d . . 1
O O1 0.05153(10) 0.47004(11) 0.63367(8) 0.0246(3) Uani d . . 1
O O2 0.30131(11) 0.37537(14) 0.72742(9) 0.0376(4) Uani d . . 1
O O3 0.39159(10) 0.35028(10) 0.63862(8) 0.0256(3) Uani d . . 1
O O4 0.72892(13) 0.89956(13) 0.45475(12) 0.0425(4) Uani d . . 1
O O5 0.59186(14) 0.94553(13) 0.33978(10) 0.0439(4) Uani d . . 1

loop_
_atom_site_aniso_label
_atom_site_aniso_U_11
_atom_site_aniso_U_22
_atom_site_aniso_U_33
_atom_site_aniso_U_12
_atom_site_aniso_U_13
_atom_site_aniso_U_23
C1 0.0189(8) 0.0220(8) 0.0146(7) 0.0005(6) 0.0002(6) -0.0026(6)
C2 0.0285(9) 0.0225(8) 0.0119(7) 0.0036(7) 0.0027(6) -0.0022(6)
C3 0.0287(9) 0.0190(8) 0.0153(7) 0.0050(7) 0.0105(7) 0.0023(6)
C4 0.0208(8) 0.0136(7) 0.0167(7) 0.0015(6) 0.0074(6) 0.0011(5)
C5 0.0168(7) 0.0124(7) 0.0116(6) 0.0028(6) 0.0039(6) 0.0000(5)
C6 0.0165(7) 0.0159(7) 0.0120(6) 0.0022(6) 0.0031(6) 0.0004(5)
C7 0.0153(7) 0.0165(7) 0.0134(6) -0.0010(6) 0.0033(6) -0.0001(5)
C8 0.0170(8) 0.0185(7) 0.0179(7) -0.0024(6) 0.0054(6) -0.0016(6)
C9 0.0120(7) 0.0257(8) 0.0147(7) -0.0007(6) 0.0009(6) 0.0007(6)
C10 0.0132(7) 0.0262(8) 0.0167(7) -0.0014(6) 0.0004(6) 0.0041(6)
C11 0.0197(8) 0.0371(10) 0.0176(7) -0.0010(8) 0.0034(6) 0.0041(7)
C12 0.0240(10) 0.0488(12) 0.0218(8) -0.0061(9) 0.0056(7) 0.0107(8)
C13 0.0249(10) 0.0401(11) 0.0304(10) -0.0100(9) -0.0004(8) 0.0155(8)
C14 0.0288(10) 0.0291(10) 0.0329(10) -0.0053(8) 0.0028(8) 0.0070(8)
C15 0.0201(9) 0.0266(9) 0.0255(8) -0.0025(7) 0.0041(7) 0.0036(7)
C16 0.0156(7) 0.0150(7) 0.0118(6) 0.0006(6) 0.0027(6) 0.0006(5)
C17 0.0137(7) 0.0130(7) 0.0120(6) 0.0000(6) 0.0037(5) -0.0006(5)
C18 0.0165(7) 0.0128(7) 0.0133(6) 0.0004(6) 0.0043(6) -0.0015(5)
C19 0.0276(9) 0.0194(8) 0.0162(7) -0.0031(7) 0.0084(7) -0.0043(6)
C20 0.0203(8) 0.0173(7) 0.0242(8) 0.0026(6) 0.0082(7) 0.0019(6)
C21 0.0192(8) 0.0100(6) 0.0137(6) -0.0012(6) 0.0057(6) -0.0033(5)
C22 0.0198(8) 0.0156(7) 0.0178(7) 0.0002(6) 0.0049(6) -0.0005(6)
C23 0.0222(9) 0.0155(7) 0.0318(9) -0.0019(7) 0.0122(7) -0.0040(6)
C24 0.0348(10) 0.0118(7) 0.0279(8) -0.0031(7) 0.0210(8) -0.0039(6)
C25 0.0378(10) 0.0143(7) 0.0164(7) -0.0010(7) 0.0118(7) -0.0002(6)
C26 0.0237(8) 0.0155(7) 0.0137(7) -0.0005(6) 0.0042(6) -0.0010(5)
N1 0.0183(7) 0.0189(6) 0.0147(6) -0.0031(5) 0.0008(5) 0.0033(5)
N2 0.0534(12) 0.0125(7) 0.0457(10) -0.0042(7) 0.0375(9) -0.0051(6)
O1 0.0232(6) 0.0262(7) 0.0262(6) -0.0009(5) 0.0104(5) -0.0040(5)
O2 0.0350(8) 0.0503(9) 0.0287(7) 0.0062(7) 0.0125(6) 0.0239(6)
O3 0.0280(7) 0.0183(6) 0.0278(6) 0.0062(5) 0.0057(5) 0.0022(5)
O4 0.0430(9) 0.0266(7) 0.0748(11) -0.0050(7) 0.0422(9) -0.0045(7)
O5 0.0804(12) 0.0262(7) 0.0443(9) -0.0051(7) 0.0461(9) 0.0017(6)

loop_
_atom_type_symbol
_atom_type_description
_atom_type_scat_dispersion_real
_atom_type_scat_dispersion_imag
_atom_type_scat_source
C C 0.0033 0.0016 'International Tables Vol C Tables 4.2.6.8 and 6.1.1.4'
H H 0.0000 0.0000 'International Tables Vol C Tables 4.2.6.8 and 6.1.1.4'
N N 0.0061 0.0033 'International Tables Vol C Tables 4.2.6.8 and 6.1.1.4'
O O 0.0106 0.0060 'International Tables Vol C Tables 4.2.6.8 and 6.1.1.4'

loop_
_geom_angle_atom_site_label_1
_geom_angle_atom_site_label_2
_geom_angle_atom_site_label_3
_geom_angle
C2 C1 C6 118.87(15)
C3 C2 C1 120.32(14)
C2 C3 C4 121.03(15)
C5 C4 C3 118.68(15)
C6 C5 C4 120.18(13)
C6 C5 C17 111.38(13)
C4 C5 C17 128.40(14)
C5 C6 C1 120.91(14)
C5 C6 C7 111.04(13)
C1 C6 C7 128.04(15)
C6 C7 C8 115.64(13)
C6 C7 C16 103.04(12)
C8 C7 C16 116.13(12)
C9 C8 C7 112.10(13)
O1 C9 C10 120.83(15)
O1 C9 C8 120.18(15)
C10 C9 C8 118.90(14)
C15 C10 C11 119.25(16)
C15 C10 C9 122.53(15)
C11 C10 C9 118.19(16)
C12 C11 C10 119.72(18)
C13 C12 C11 120.68(18)
C12 C13 C14 120.00(18)
C13 C14 C15 119.98(19)
C14 C15 C10 120.37(18)
N1 C16 C17 110.64(12)
N1 C16 C7 108.69(12)
C17 C16 C7 106.62(11)
C5 C17 C16 102.94(12)
C5 C17 C18 116.08(12)
C16 C17 C18 112.00(12)
C20 C18 C21 111.55(13)
C20 C18 C19 108.47(13)
C21 C18 C19 109.70(13)
C20 C18 C17 111.55(12)
C21 C18 C17 106.51(12)
C19 C18 C17 109.02(12)
C22 C21 C26 118.01(14)
C22 C21 C18 119.48(13)
C26 C21 C18 122.35(14)
C23 C22 C21 121.38(15)
C24 C23 C22 118.65(16)
C23 C24 C25 122.04(15)
C23 C24 N2 118.99(17)
C25 C24 N2 118.97(16)
C24 C25 C26 118.52(15)
C25 C26 C21 121.35(16)
O3 N1 O2 123.79(15)
O3 N1 C16 118.91(13)
O2 N1 C16 117.21(14)
O5 N2 O4 123.87(17)
O5 N2 C24 117.96(18)
O4 N2 C24 118.17(17)

loop_
_geom_bond_atom_site_label_1
_geom_bond_atom_site_label_2
_geom_bond_distance
C1 C2 1.387(2)
C1 C6 1.391(2)
C2 C3 1.386(2)
C3 C4 1.393(2)
C4 C5 1.391(2)
C5 C6 1.390(2)
C5 C17 1.518(2)
C6 C7 1.508(2)
C7 C8 1.524(2)
C7 C16 1.554(2)
C8 C9 1.515(2)
C9 O1 1.220(2)
C9 C10 1.495(2)
C10 C15 1.391(2)
C10 C11 1.399(2)
C11 C12 1.384(3)
C12 C13 1.380(3)
C13 C14 1.381(3)
C14 C15 1.389(3)
C16 N1 1.509(2)
C16 C17 1.546(2)
C17 C18 1.570(2)
C18 C20 1.527(2)
C18 C21 1.529(2)
C18 C19 1.537(2)
C21 C22 1.394(2)
C21 C26 1.396(2)
C22 C23 1.384(2)
C23 C24 1.378(2)
C24 C25 1.378(3)
C24 N2 1.465(2)
C25 C26 1.385(2)
N1 O3 1.2204(18)
N1 O2 1.2223(18)
N2 O5 1.224(2)
N2 O4 1.231(2)
